data_7135604
loop_
_publ_author_name
'Koike, Takashi'
'Taguchi, Hina'
'Hirota, Kaori'
'Kiyatake, Shota'
'Tatara, Naohiro'
'Kayaki, Yoshihito'
'Yamaguchi, Airi'
'Yajima, Tomoko'

_publ_section_title
;
 Facile generation and reaction of densely trifluoromethylated alkyl
 radicals by dual photoredox and acid catalysis.
;
_journal_issue 28
_journal_name_full 'Chemical communications (Cambridge, England)'
_journal_page_first 7319
_journal_page_last 7323
_journal_paper_doi 10.1039/d6cc00475j
_journal_volume 62
_journal_year 2026
_chemical_formula_moiety 'C12 H5 Cl F9 N'
_chemical_formula_sum 'C12 H5 Cl F9 N'
_chemical_formula_weight 369.62
_space_group_crystal_system monoclinic
_space_group_IT_number 14
_space_group_name_Hall '-P 2yn'
_space_group_name_H-M_alt 'P 1 21/n 1'
_atom_sites_solution_hydrogens geom
_atom_sites_solution_primary iterative
_audit_creation_date 2025-12-17
_audit_creation_method
;
Olex2 1.5
(compiled 2025.07.13 svn.rb7424aed for OlexSys, GUI svn.r7314)
;
_audit_update_record
;
2025-12-30 deposited with the CCDC.	2026-03-09 downloaded from the CCDC.
;
_cell_angle_alpha 90
_cell_angle_beta 96.310(2)
_cell_angle_gamma 90
_cell_formula_units_Z 8
_cell_length_a 11.5848(3)
_cell_length_b 7.2834(2)
_cell_length_c 32.0201(8)
_cell_measurement_reflns_used 5245
_cell_measurement_temperature 223.15
_cell_measurement_theta_max 72.7840
_cell_measurement_theta_min 5.3200
_cell_volume 2685.38(12)
_computing_cell_refinement 'CrysAlisPro 1.171.40.66a (Rigaku OD, 2019)'
_computing_data_collection 'CrysAlisPro 1.171.40.66a (Rigaku OD, 2019)'
_computing_data_reduction 'CrysAlisPro 1.171.40.66a (Rigaku OD, 2019)'
_computing_molecular_graphics 'Olex2 1.5 (Dolomanov et al., 2009)'
_computing_publication_material 'Olex2 1.5 (Dolomanov et al., 2009)'
_computing_structure_refinement 'SHELXL 2019/3 (Sheldrick, 2015)'
_computing_structure_solution 'olex2.solve 1.5 (Bourhis et al., 2015)'
_diffrn_ambient_temperature 223.15
_diffrn_detector 'PLATUS 200K area detector'
_diffrn_detector_area_resol_mean 5.811
_diffrn_detector_type 'HPC area detector'
_diffrn_measured_fraction_theta_full 0.999
_diffrn_measured_fraction_theta_max 0.972
_diffrn_measurement_details
;
List of Runs (angles in degrees, time in seconds):

  # Type    Start    End  Width  t~exp~   \w     \q     \k     \f   Frames
#-------------------------------------
  1  \w     13.00  39.00   0.50    8.70    -------------------------------------   45.70 -64.00  23.00   52
  2  \w     69.00 116.00   0.50    8.70    -   45.70  64.00 160.00   94
  3  \w    125.00 186.00   0.50   34.80    -  101.80  64.00 160.00  122
  4  \w     71.00 117.00   0.50   34.80    -  101.80 -64.00  23.00   92
  5  \w      5.00 134.00   0.50    8.70    -   45.70  57.00  90.00  258
  6  \w     25.00  52.00   0.50    8.70    -   45.70  38.00   0.00   54
  7  \w      5.00 135.00   0.50    8.70    -   45.70  57.00-150.00  260
  8  \w     62.00  93.00   0.50   34.80    -  101.80  45.00-120.00   62
  9  \w     74.00 100.00   0.50   34.80    -  101.80  82.00-120.00   52
 10  \w    121.00 147.00   0.50   34.80    -  101.80  82.00-120.00   52
 11  \w     78.00 116.00   0.50   34.80    -  101.80 -61.00 150.00   76
 12  \w     72.00 147.00   0.50   34.80    -  101.80 -82.00  30.00  150
 13  \w    100.00 190.00   0.50   34.80    -  101.80  45.00-120.00  180
 14  \w     79.00 191.00   0.50   34.80    -  101.80  61.00-180.00  224
 15  \w     56.00 172.00   0.50   34.80    -  101.80  45.00 -90.00  232
;
_diffrn_measurement_device 'four-circle diffractometer'
_diffrn_measurement_device_type 'Rigaku XtaLAB PRO'
_diffrn_measurement_method '\w scans'
_diffrn_radiation_monochromator 'multi-layer mirror optics'
_diffrn_radiation_probe x-ray
_diffrn_radiation_type CuK\a
_diffrn_radiation_wavelength 1.54184
_diffrn_reflns_av_R_equivalents 0.0446
_diffrn_reflns_av_unetI/netI 0.0502
_diffrn_reflns_Laue_measured_fraction_full 0.999
_diffrn_reflns_Laue_measured_fraction_max 0.972
_diffrn_reflns_limit_h_max 14
_diffrn_reflns_limit_h_min -10
_diffrn_reflns_limit_k_max 8
_diffrn_reflns_limit_k_min -8
_diffrn_reflns_limit_l_max 39
_diffrn_reflns_limit_l_min -32
_diffrn_reflns_number 14724
_diffrn_reflns_point_group_measured_fraction_full 0.999
_diffrn_reflns_point_group_measured_fraction_max 0.972
_diffrn_reflns_theta_full 67.684
_diffrn_reflns_theta_max 73.259
_diffrn_reflns_theta_min 5.350
_diffrn_source 'microfocus sealed X-ray tube'
_diffrn_source_type 'micromax 003'
_exptl_absorpt_coefficient_mu 3.568
_exptl_absorpt_correction_T_max 1.00000
_exptl_absorpt_correction_T_min 0.53488
_exptl_absorpt_correction_type multi-scan
_exptl_absorpt_process_details
;
CrysAlisPro 1.171.40.66a (Rigaku Oxford Diffraction, 2019)
Empirical absorption correction using spherical harmonics,
 implemented in SCALE3 ABSPACK scaling algorithm.
;
_exptl_crystal_colour colourless
_exptl_crystal_colour_primary colourless
_exptl_crystal_density_diffrn 1.828
_exptl_crystal_description plate
_exptl_crystal_F_000 1456
_exptl_crystal_recrystallization_method 'Re-crystallisation from solvent: MeOH'
_exptl_crystal_size_max 0.185
_exptl_crystal_size_mid 0.145
_exptl_crystal_size_min 0.018
_refine_diff_density_max 0.769
_refine_diff_density_min -0.695
_refine_diff_density_rms 0.098
_refine_ls_extinction_method none
_refine_ls_goodness_of_fit_ref 1.110
_refine_ls_hydrogen_treatment constr
_refine_ls_matrix_type full
_refine_ls_number_parameters 415
_refine_ls_number_reflns 5223
_refine_ls_number_restraints 0
_refine_ls_restrained_S_all 1.110
_refine_ls_R_factor_all 0.0832
_refine_ls_R_factor_gt 0.0751
_refine_ls_shift/su_max 0.000
_refine_ls_shift/su_mean 0.000
_refine_ls_structure_factor_coef Fsqd
_refine_ls_weighting_details 'w=1/[\s^2^(Fo^2^)+(0.1126P)^2^+4.3585P] where P=(Fo^2^+2Fc^2^)/3'
_refine_ls_weighting_scheme calc
_refine_ls_wR_factor_gt 0.2268
_refine_ls_wR_factor_ref 0.2333
_reflns_Friedel_coverage 0.000
_reflns_number_gt 4349
_reflns_number_total 5223
_reflns_threshold_expression 'I > 2\s(I)'
_cod_data_source_file d6cc00475j2.cif
_cod_data_source_block 251202_5aa
_cod_depositor_comments 'Adding full bibliography for 7135604.cif.'
_cod_database_code 7135604
_shelx_shelxl_version_number 2019/3
_shelx_space_group_comment
;
The symmetry employed for this shelxl refinement is uniquely defined
by the following loop, which should always be used as a source of
symmetry information in preference to the above space-group names.
They are only intended as comments.
;
_cell_oxdiff_angle_alpha 89.881(3)
_cell_oxdiff_angle_beta 96.361(2)
_cell_oxdiff_angle_gamma 90.023(3)
_cell_oxdiff_length_a 11.5810(3)
_cell_oxdiff_length_b 7.2854(4)
_cell_oxdiff_length_c 32.0249(10)
_cell_oxdiff_measurement_reflns_used 5245
_cell_oxdiff_volume 2685.38(19)
_olex2_refinement_description
;
1. Fixed Uiso
 At 1.2 times of:
  All C(H) groups, All N(H) groups
2.a Aromatic/amide H refined with riding coordinates:
 N1(H1), N2(H2), C2(H2A), C14(H14), C8(H8), C20(H20), C18(H18), C5(H5),
 C17(H17), C6(H6)
;
_olex2_submission_special_instructions 'No special instructions were received'
_oxdiff_exptl_absorpt_empirical_details
;
Empirical correction (ABSPACK) includes:
- Absorption correction using spherical harmonics
- Frame scaling
;
_oxdiff_exptl_absorpt_empirical_full_max 1.618
_oxdiff_exptl_absorpt_empirical_full_min 0.678

loop_
_space_group_symop_operation_xyz
'x, y, z'
'-x+1/2, y+1/2, -z+1/2'
'-x, -y, -z'
'x-1/2, -y-1/2, z-1/2'

loop_
_atom_site_label
_atom_site_type_symbol
_atom_site_fract_x
_atom_site_fract_y
_atom_site_fract_z
_atom_site_U_iso_or_equiv
_atom_site_adp_type
_atom_site_occupancy
_atom_site_site_symmetry_order
_atom_site_calc_flag
_atom_site_refinement_flags_posn
_atom_site_refinement_flags_adp
_atom_site_refinement_flags_occupancy
_atom_site_disorder_assembly
_atom_site_disorder_group
Cl2 Cl 0.61833(12) 0.52974(17) 0.17659(4) 0.0640(4) Uani 1 1 d . . . . .
Cl1 Cl 0.31494(14) 1.03037(18) 0.17322(4) 0.0710(4) Uani 1 1 d . . . . .
F9 F 0.1127(2) 0.9803(4) 0.40081(9) 0.0650(8) Uani 1 1 d . . . . .
F7 F 0.1847(2) 1.0483(5) 0.46329(9) 0.0677(8) Uani 1 1 d . . . . .
F8 F 0.1979(3) 1.2380(4) 0.41337(10) 0.0699(8) Uani 1 1 d . . . . .
F2 F 0.5204(2) 1.0126(5) 0.43662(10) 0.0753(9) Uani 1 1 d . . . . .
F5 F 0.3502(3) 0.7957(5) 0.47682(9) 0.0740(8) Uani 1 1 d . . . . .
F3 F 0.4043(3) 1.1584(5) 0.47220(9) 0.0781(9) Uani 1 1 d . . . . .
F4 F 0.4151(3) 0.6858(4) 0.42227(10) 0.0752(9) Uani 1 1 d . . . . .
F1 F 0.4301(3) 1.2488(4) 0.41010(10) 0.0755(9) Uani 1 1 d . . . . .
F6 F 0.2339(3) 0.6869(4) 0.42651(10) 0.0742(8) Uani 1 1 d . . . . .
F12 F 0.6286(2) 0.4688(5) 0.44354(10) 0.0756(9) Uani 1 1 d . . . . .
F14 F 1.0015(2) 0.5287(6) 0.39696(10) 0.0837(11) Uani 1 1 d . . . . .
F16 F 0.7427(3) 0.1735(4) 0.42383(11) 0.0798(9) Uani 1 1 d . . . . .
F13 F 0.9049(3) 0.7652(5) 0.41165(10) 0.0831(10) Uani 1 1 d . . . . .
F15 F 0.9744(3) 0.5830(6) 0.46031(9) 0.0896(12) Uani 1 1 d . . . . .
F17 F 0.8561(3) 0.2804(5) 0.47390(9) 0.0851(10) Uani 1 1 d . . . . .
F18 F 0.9208(3) 0.2074(5) 0.41646(11) 0.0862(10) Uani 1 1 d . . . . .
N1 N 0.4248(3) 0.8938(5) 0.35222(11) 0.0446(8) Uani 1 1 d . . . . .
H1 H 0.483555 0.847331 0.367347 0.054 Uiso 1 1 calc R U . . .
N2 N 0.6543(3) 0.3984(5) 0.35696(11) 0.0460(8) Uani 1 1 d . . . . .
H2 H 0.608957 0.350112 0.373472 0.055 Uiso 1 1 calc R U . . .
F10 F 0.6800(3) 0.7265(5) 0.42097(15) 0.1065(13) Uani 1 1 d . . . . .
F11 F 0.7627(3) 0.6160(7) 0.47924(12) 0.1132(16) Uani 1 1 d . . . . .
C2 C 0.2532(3) 1.0303(5) 0.33438(13) 0.0408(8) Uani 1 1 d . . . . .
H2A H 0.181684 1.086402 0.335976 0.049 Uiso 1 1 calc R U . . .
C14 C 0.8078(3) 0.5397(5) 0.33462(12) 0.0393(8) Uani 1 1 d . . . . .
H14 H 0.879053 0.598147 0.334262 0.047 Uiso 1 1 calc R U . . .
C15 C 0.7254(3) 0.5025(5) 0.29896(13) 0.0403(8) Uani 1 1 d . . . . .
C4 C 0.4139(3) 0.9101(5) 0.30971(14) 0.0428(9) Uani 1 1 d . . . . .
C8 C 0.2753(4) 1.0348(5) 0.25465(13) 0.0446(9) Uani 1 1 d . . . . .
H8 H 0.205184 1.091945 0.245672 0.053 Uiso 1 1 calc R U . . .
C1 C 0.3257(3) 0.9645(5) 0.36742(13) 0.0402(8) Uani 1 1 d . . . . .
C3 C 0.3066(3) 0.9976(5) 0.29683(13) 0.0401(8) Uani 1 1 d . . . . .
C13 C 0.7624(3) 0.4733(5) 0.36939(13) 0.0417(8) Uani 1 1 d . . . . .
C16 C 0.6309(3) 0.4131(5) 0.31458(13) 0.0429(9) Uani 1 1 d . . . . .
C20 C 0.7234(3) 0.5382(5) 0.25625(13) 0.0439(9) Uani 1 1 d . . . . .
H20 H 0.785447 0.596192 0.245601 0.053 Uiso 1 1 calc R U . . .
C9 C 0.3189(3) 0.9758(5) 0.41406(13) 0.0415(9) Uani 1 1 d . . . . .
C12 C 0.2012(3) 1.0633(6) 0.42314(14) 0.0492(10) Uani 1 1 d . . . . .
C19 C 0.6267(4) 0.4849(5) 0.23018(14) 0.0469(9) Uani 1 1 d . . . . .
C21 C 0.8099(3) 0.4797(6) 0.41530(13) 0.0435(9) Uani 1 1 d . . . . .
C7 C 0.3508(4) 0.9847(6) 0.22651(14) 0.0519(10) Uani 1 1 d . . . . .
C18 C 0.5324(4) 0.3934(6) 0.24554(15) 0.0523(10) Uani 1 1 d . . . . .
H18 H 0.469357 0.356289 0.226956 0.063 Uiso 1 1 calc R U . . .
C5 C 0.4894(4) 0.8608(6) 0.28040(15) 0.0522(10) Uani 1 1 d . . . . .
H5 H 0.560150 0.804762 0.288970 0.063 Uiso 1 1 calc R U . . .
C17 C 0.5333(3) 0.3592(6) 0.28732(15) 0.0506(10) Uani 1 1 d . . . . .
H17 H 0.470693 0.301405 0.297641 0.061 Uiso 1 1 calc R U . . .
C6 C 0.4570(4) 0.8966(6) 0.23906(16) 0.0555(11) Uani 1 1 d . . . . .
H6 H 0.505357 0.862732 0.219025 0.067 Uiso 1 1 calc R U . . .
C23 C 0.8335(4) 0.2834(6) 0.43317(14) 0.0519(10) Uani 1 1 d . . . . .
C11 C 0.3295(4) 0.7847(7) 0.43571(15) 0.0535(10) Uani 1 1 d . . . . .
C10 C 0.4186(4) 1.1010(7) 0.43402(15) 0.0544(11) Uani 1 1 d . . . . .
C22 C 0.9249(4) 0.5904(8) 0.42159(15) 0.0595(12) Uani 1 1 d . . . . .
C24 C 0.7207(4) 0.5752(7) 0.44084(18) 0.0641(13) Uani 1 1 d . . . . .

loop_
_atom_site_aniso_label
_atom_site_aniso_U_11
_atom_site_aniso_U_22
_atom_site_aniso_U_33
_atom_site_aniso_U_23
_atom_site_aniso_U_13
_atom_site_aniso_U_12
Cl2 0.0834(8) 0.0534(7) 0.0525(6) -0.0031(5) -0.0048(5) 0.0019(6)
Cl1 0.1083(11) 0.0541(7) 0.0550(7) 0.0048(5) 0.0285(6) 0.0097(6)
F9 0.0282(11) 0.100(2) 0.0677(16) -0.0038(14) 0.0090(10) -0.0008(12)
F7 0.0563(15) 0.093(2) 0.0565(15) -0.0036(14) 0.0189(12) 0.0079(14)
F8 0.0682(17) 0.0600(18) 0.0850(19) -0.0007(14) 0.0248(14) 0.0227(14)
F2 0.0325(12) 0.100(2) 0.092(2) -0.0122(17) -0.0011(12) -0.0053(13)
F5 0.0745(19) 0.085(2) 0.0620(17) 0.0175(15) 0.0039(13) 0.0017(16)
F3 0.0615(17) 0.102(3) 0.0699(18) -0.0291(17) 0.0038(13) -0.0166(16)
F4 0.0687(18) 0.0651(19) 0.095(2) 0.0225(16) 0.0219(15) 0.0240(15)
F1 0.0701(18) 0.0588(18) 0.097(2) -0.0043(15) 0.0082(15) -0.0249(14)
F6 0.0638(17) 0.0601(18) 0.098(2) 0.0136(15) 0.0041(15) -0.0185(14)
F12 0.0443(14) 0.106(3) 0.081(2) -0.0080(17) 0.0260(13) -0.0045(14)
F14 0.0316(12) 0.142(3) 0.079(2) 0.0045(19) 0.0099(12) -0.0162(15)
F16 0.0727(19) 0.0530(17) 0.110(2) 0.0224(16) -0.0055(16) -0.0135(14)
F13 0.090(2) 0.070(2) 0.085(2) 0.0059(16) -0.0077(16) -0.0391(17)
F15 0.0670(18) 0.139(3) 0.0586(17) 0.0163(19) -0.0124(14) -0.041(2)
F17 0.113(3) 0.083(2) 0.0558(17) 0.0172(15) -0.0024(16) -0.013(2)
F18 0.076(2) 0.082(2) 0.104(2) 0.0079(18) 0.0234(17) 0.0361(17)
N1 0.0293(14) 0.0411(18) 0.065(2) 0.0019(15) 0.0113(13) 0.0052(13)
N2 0.0308(15) 0.0450(19) 0.062(2) 0.0095(15) 0.0044(13) -0.0113(13)
F10 0.090(3) 0.065(2) 0.169(4) -0.005(2) 0.036(2) 0.0285(19)
F11 0.080(2) 0.163(4) 0.098(3) -0.074(3) 0.0154(19) 0.005(2)
C2 0.0323(17) 0.038(2) 0.054(2) -0.0010(16) 0.0099(15) -0.0008(14)
C14 0.0316(16) 0.0332(19) 0.053(2) 0.0024(15) 0.0057(14) -0.0047(14)
C15 0.0315(17) 0.0324(19) 0.057(2) 0.0006(15) 0.0045(15) 0.0025(14)
C4 0.0332(17) 0.0300(18) 0.068(3) -0.0004(17) 0.0159(16) -0.0003(14)
C8 0.048(2) 0.0304(18) 0.058(2) -0.0012(16) 0.0152(17) 0.0001(15)
C1 0.0308(17) 0.0323(18) 0.059(2) -0.0001(16) 0.0099(15) -0.0003(14)
C3 0.0367(18) 0.0250(17) 0.060(2) -0.0020(15) 0.0135(16) -0.0014(14)
C13 0.0278(16) 0.038(2) 0.059(2) 0.0034(16) 0.0039(15) -0.0022(14)
C16 0.0316(17) 0.0303(18) 0.066(3) 0.0056(17) 0.0025(16) -0.0046(14)
C20 0.042(2) 0.0333(19) 0.057(2) -0.0005(16) 0.0061(16) 0.0020(15)
C9 0.0273(16) 0.039(2) 0.059(2) -0.0004(17) 0.0070(15) -0.0013(14)
C12 0.038(2) 0.050(2) 0.061(3) -0.0049(19) 0.0104(17) 0.0028(17)
C19 0.053(2) 0.0272(19) 0.059(2) -0.0026(16) -0.0008(18) 0.0020(16)
C21 0.0336(18) 0.044(2) 0.054(2) 0.0008(17) 0.0087(16) -0.0019(15)
C7 0.070(3) 0.031(2) 0.059(3) -0.0014(17) 0.025(2) -0.0059(18)
C18 0.045(2) 0.034(2) 0.074(3) -0.0029(19) -0.0118(19) -0.0005(17)
C5 0.045(2) 0.038(2) 0.077(3) 0.000(2) 0.025(2) 0.0064(17)
C17 0.0357(19) 0.036(2) 0.077(3) 0.0031(19) -0.0044(18) -0.0078(16)
C6 0.062(3) 0.034(2) 0.077(3) -0.004(2) 0.039(2) 0.0022(19)
C23 0.048(2) 0.052(3) 0.056(2) 0.0055(19) 0.0054(18) 0.0027(19)
C11 0.044(2) 0.055(3) 0.063(3) 0.009(2) 0.0087(18) 0.0019(19)
C10 0.038(2) 0.055(3) 0.070(3) -0.005(2) 0.0024(18) -0.0087(19)
C22 0.046(2) 0.073(3) 0.058(3) 0.005(2) 0.0013(19) -0.019(2)
C24 0.056(3) 0.052(3) 0.087(4) -0.011(2) 0.018(2) 0.005(2)

loop_
_atom_type_symbol
_atom_type_description
_atom_type_scat_dispersion_real
_atom_type_scat_dispersion_imag
_atom_type_scat_source
C C 0.0181 0.0091 'International Tables Vol C Tables 4.2.6.8 and 6.1.1.4'
H H 0.0000 0.0000 'International Tables Vol C Tables 4.2.6.8 and 6.1.1.4'
Cl Cl 0.3639 0.7018 'International Tables Vol C Tables 4.2.6.8 and 6.1.1.4'
F F 0.0727 0.0534 'International Tables Vol C Tables 4.2.6.8 and 6.1.1.4'
N N 0.0311 0.0180 'International Tables Vol C Tables 4.2.6.8 and 6.1.1.4'

loop_
_geom_angle_atom_site_label_1
_geom_angle_atom_site_label_2
_geom_angle_atom_site_label_3
_geom_angle
_geom_angle_site_symmetry_1
_geom_angle_site_symmetry_3
_geom_angle_publ_flag
C4 N1 H1 125.4 . . ?
C4 N1 C1 109.1(3) . . ?
C1 N1 H1 125.4 . . ?
C13 N2 H2 125.3 . . ?
C16 N2 H2 125.3 . . ?
C16 N2 C13 109.3(3) . . ?
C1 C2 H2A 126.1 . . ?
C1 C2 C3 107.9(3) . . ?
C3 C2 H2A 126.1 . . ?
C15 C14 H14 126.3 . . ?
C13 C14 H14 126.3 . . ?
C13 C14 C15 107.4(3) . . ?
C16 C15 C14 106.3(3) . . ?
C20 C15 C14 133.4(4) . . ?
C20 C15 C16 120.3(4) . . ?
N1 C4 C3 108.2(3) . . ?
N1 C4 C5 130.8(4) . . ?
C5 C4 C3 120.9(4) . . ?
C3 C8 H8 121.0 . . ?
C7 C8 H8 121.0 . . ?
C7 C8 C3 118.1(4) . . ?
N1 C1 C9 120.1(3) . . ?
C2 C1 N1 108.7(3) . . ?
C2 C1 C9 130.9(3) . . ?
C4 C3 C2 106.0(4) . . ?
C8 C3 C2 134.1(4) . . ?
C8 C3 C4 119.9(4) . . ?
N2 C13 C21 120.8(3) . . ?
C14 C13 N2 108.7(3) . . ?
C14 C13 C21 130.3(3) . . ?
N2 C16 C15 108.2(3) . . ?
N2 C16 C17 131.0(4) . . ?
C17 C16 C15 120.7(4) . . ?
C15 C20 H20 121.0 . . ?
C19 C20 C15 117.9(4) . . ?
C19 C20 H20 121.0 . . ?
C1 C9 C12 110.4(3) . . ?
C1 C9 C11 112.5(3) . . ?
C1 C9 C10 108.8(3) . . ?
C11 C9 C12 108.1(3) . . ?
C10 C9 C12 108.0(3) . . ?
C10 C9 C11 108.9(3) . . ?
F9 C12 C9 110.6(3) . . ?
F7 C12 F9 107.4(3) . . ?
F7 C12 C9 111.7(4) . . ?
F8 C12 F9 108.2(4) . . ?
F8 C12 F7 108.0(4) . . ?
F8 C12 C9 110.8(3) . . ?
C20 C19 Cl2 119.9(3) . . ?
C20 C19 C18 122.0(4) . . ?
C18 C19 Cl2 118.1(3) . . ?
C13 C21 C23 111.1(3) . . ?
C13 C21 C22 111.0(3) . . ?
C13 C21 C24 109.5(3) . . ?
C22 C21 C23 108.5(3) . . ?
C24 C21 C23 108.6(4) . . ?
C24 C21 C22 108.1(4) . . ?
C8 C7 Cl1 119.4(4) . . ?
C8 C7 C6 122.3(4) . . ?
C6 C7 Cl1 118.3(3) . . ?
C19 C18 H18 119.8 . . ?
C17 C18 C19 120.4(4) . . ?
C17 C18 H18 119.8 . . ?
C4 C5 H5 120.7 . . ?
C6 C5 C4 118.6(4) . . ?
C6 C5 H5 120.7 . . ?
C16 C17 H17 120.7 . . ?
C18 C17 C16 118.6(4) . . ?
C18 C17 H17 120.7 . . ?
C7 C6 H6 119.9 . . ?
C5 C6 C7 120.3(4) . . ?
C5 C6 H6 119.9 . . ?
F16 C23 C21 111.6(3) . . ?
F17 C23 F16 106.4(4) . . ?
F17 C23 F18 108.8(4) . . ?
F17 C23 C21 113.1(4) . . ?
F18 C23 F16 106.2(4) . . ?
F18 C23 C21 110.5(4) . . ?
F5 C11 F4 107.2(4) . . ?
F5 C11 F6 108.2(4) . . ?
F5 C11 C9 112.9(4) . . ?
F4 C11 C9 111.4(3) . . ?
F6 C11 F4 105.7(4) . . ?
F6 C11 C9 111.1(3) . . ?
F2 C10 C9 110.7(4) . . ?
F3 C10 F2 107.1(4) . . ?
F3 C10 F1 107.8(4) . . ?
F3 C10 C9 113.8(4) . . ?
F1 C10 F2 106.3(4) . . ?
F1 C10 C9 110.7(4) . . ?
F14 C22 C21 111.5(4) . . ?
F13 C22 F14 107.0(4) . . ?
F13 C22 C21 110.1(4) . . ?
F15 C22 F14 107.2(4) . . ?
F15 C22 F13 108.3(4) . . ?
F15 C22 C21 112.5(4) . . ?
F12 C24 F10 105.6(4) . . ?
F12 C24 C21 111.0(4) . . ?
F10 C24 C21 109.9(4) . . ?
F11 C24 F12 106.8(5) . . ?
F11 C24 F10 109.7(5) . . ?
F11 C24 C21 113.4(4) . . ?

loop_
_geom_bond_atom_site_label_1
_geom_bond_atom_site_label_2
_geom_bond_distance
_geom_bond_site_symmetry_2
_geom_bond_publ_flag
Cl2 C19 1.739(5) . ?
Cl1 C7 1.743(5) . ?
F9 C12 1.329(5) . ?
F7 C12 1.325(5) . ?
F8 C12 1.310(5) . ?
F2 C10 1.338(5) . ?
F5 C11 1.314(5) . ?
F3 C10 1.320(5) . ?
F4 C11 1.335(5) . ?
F1 C10 1.336(6) . ?
F6 C11 1.322(5) . ?
F12 C24 1.329(6) . ?
F14 C22 1.329(6) . ?
F16 C23 1.330(5) . ?
F13 C22 1.327(6) . ?
F15 C22 1.309(5) . ?
F17 C23 1.302(5) . ?
F18 C23 1.317(5) . ?
N1 H1 0.8600 . ?
N1 C4 1.358(5) . ?
N1 C1 1.394(5) . ?
N2 H2 0.8600 . ?
N2 C13 1.384(5) . ?
N2 C16 1.358(5) . ?
F10 C24 1.332(7) . ?
F11 C24 1.306(6) . ?
C2 H2A 0.9300 . ?
C2 C1 1.364(6) . ?
C2 C3 1.431(5) . ?
C14 H14 0.9300 . ?
C14 C15 1.431(6) . ?
C14 C13 1.371(6) . ?
C15 C16 1.412(5) . ?
C15 C20 1.390(6) . ?
C4 C3 1.418(5) . ?
C4 C5 1.398(5) . ?
C8 H8 0.9300 . ?
C8 C3 1.386(6) . ?
C8 C7 1.372(6) . ?
C1 C9 1.507(6) . ?
C13 C21 1.513(6) . ?
C16 C17 1.406(5) . ?
C20 H20 0.9300 . ?
C20 C19 1.377(6) . ?
C9 C12 1.561(5) . ?
C9 C11 1.554(6) . ?
C9 C10 1.553(5) . ?
C19 C18 1.414(6) . ?
C21 C23 1.553(6) . ?
C21 C22 1.551(6) . ?
C21 C24 1.551(6) . ?
C7 C6 1.406(7) . ?
C18 H18 0.9300 . ?
C18 C17 1.359(6) . ?
C5 H5 0.9300 . ?
C5 C6 1.361(7) . ?
C17 H17 0.9300 . ?
C6 H6 0.9300 . ?

loop_
_geom_torsion_atom_site_label_1
_geom_torsion_atom_site_label_2
_geom_torsion_atom_site_label_3
_geom_torsion_atom_site_label_4
_geom_torsion
_geom_torsion_site_symmetry_1
_geom_torsion_site_symmetry_2
_geom_torsion_site_symmetry_3
_geom_torsion_site_symmetry_4
_geom_torsion_publ_flag
Cl2 C19 C18 C17 -178.3(3) . . . . ?
Cl1 C7 C6 C5 179.0(3) . . . . ?
N1 C4 C3 C2 -0.8(4) . . . . ?
N1 C4 C3 C8 178.5(3) . . . . ?
N1 C4 C5 C6 -178.7(4) . . . . ?
N1 C1 C9 C12 178.7(3) . . . . ?
N1 C1 C9 C11 -60.4(4) . . . . ?
N1 C1 C9 C10 60.3(4) . . . . ?
N2 C13 C21 C23 66.1(5) . . . . ?
N2 C13 C21 C22 -173.1(4) . . . . ?
N2 C13 C21 C24 -53.9(5) . . . . ?
N2 C16 C17 C18 179.2(4) . . . . ?
C2 C1 C9 C12 6.3(6) . . . . ?
C2 C1 C9 C11 127.2(4) . . . . ?
C2 C1 C9 C10 -112.1(5) . . . . ?
C14 C15 C16 N2 0.4(4) . . . . ?
C14 C15 C16 C17 179.2(4) . . . . ?
C14 C15 C20 C19 -178.7(4) . . . . ?
C14 C13 C21 C23 -117.0(4) . . . . ?
C14 C13 C21 C22 3.7(6) . . . . ?
C14 C13 C21 C24 123.0(5) . . . . ?
C15 C14 C13 N2 -0.8(4) . . . . ?
C15 C14 C13 C21 -178.0(4) . . . . ?
C15 C16 C17 C18 0.6(6) . . . . ?
C15 C20 C19 Cl2 178.8(3) . . . . ?
C15 C20 C19 C18 -1.3(6) . . . . ?
C4 N1 C1 C2 -1.6(4) . . . . ?
C4 N1 C1 C9 -175.6(3) . . . . ?
C4 C5 C6 C7 1.2(6) . . . . ?
C8 C7 C6 C5 -1.2(7) . . . . ?
C1 N1 C4 C3 1.5(4) . . . . ?
C1 N1 C4 C5 179.6(4) . . . . ?
C1 C2 C3 C4 -0.2(4) . . . . ?
C1 C2 C3 C8 -179.4(4) . . . . ?
C1 C9 C12 F9 50.4(5) . . . . ?
C1 C9 C12 F7 169.9(3) . . . . ?
C1 C9 C12 F8 -69.7(4) . . . . ?
C1 C9 C11 F5 165.4(3) . . . . ?
C1 C9 C11 F4 44.7(5) . . . . ?
C1 C9 C11 F6 -72.9(4) . . . . ?
C1 C9 C10 F2 -75.5(4) . . . . ?
C1 C9 C10 F3 163.7(4) . . . . ?
C1 C9 C10 F1 42.1(5) . . . . ?
C3 C2 C1 N1 1.1(4) . . . . ?
C3 C2 C1 C9 174.2(4) . . . . ?
C3 C4 C5 C6 -0.8(6) . . . . ?
C3 C8 C7 Cl1 -179.6(3) . . . . ?
C3 C8 C7 C6 0.6(6) . . . . ?
C13 N2 C16 C15 -0.9(4) . . . . ?
C13 N2 C16 C17 -179.6(4) . . . . ?
C13 C14 C15 C16 0.3(4) . . . . ?
C13 C14 C15 C20 179.5(4) . . . . ?
C13 C21 C23 F16 -49.4(5) . . . . ?
C13 C21 C23 F17 -169.3(3) . . . . ?
C13 C21 C23 F18 68.5(4) . . . . ?
C13 C21 C22 F14 -53.0(5) . . . . ?
C13 C21 C22 F13 65.7(5) . . . . ?
C13 C21 C22 F15 -173.5(4) . . . . ?
C13 C21 C24 F12 71.2(5) . . . . ?
C13 C21 C24 F10 -45.2(5) . . . . ?
C13 C21 C24 F11 -168.5(4) . . . . ?
C16 N2 C13 C14 1.1(5) . . . . ?
C16 N2 C13 C21 178.6(3) . . . . ?
C16 C15 C20 C19 0.5(6) . . . . ?
C20 C15 C16 N2 -179.0(3) . . . . ?
C20 C15 C16 C17 -0.2(6) . . . . ?
C20 C19 C18 C17 1.8(6) . . . . ?
C12 C9 C11 F5 -72.4(4) . . . . ?
C12 C9 C11 F4 167.0(4) . . . . ?
C12 C9 C11 F6 49.3(5) . . . . ?
C12 C9 C10 F2 164.5(4) . . . . ?
C12 C9 C10 F3 43.8(5) . . . . ?
C12 C9 C10 F1 -77.8(4) . . . . ?
C19 C18 C17 C16 -1.4(6) . . . . ?
C7 C8 C3 C2 179.0(4) . . . . ?
C7 C8 C3 C4 -0.1(6) . . . . ?
C5 C4 C3 C2 -179.2(4) . . . . ?
C5 C4 C3 C8 0.2(6) . . . . ?
C23 C21 C22 F14 69.3(5) . . . . ?
C23 C21 C22 F13 -172.0(4) . . . . ?
C23 C21 C22 F15 -51.2(6) . . . . ?
C23 C21 C24 F12 -50.3(5) . . . . ?
C23 C21 C24 F10 -166.8(4) . . . . ?
C23 C21 C24 F11 70.0(5) . . . . ?
C11 C9 C12 F9 -73.1(4) . . . . ?
C11 C9 C12 F7 46.5(5) . . . . ?
C11 C9 C12 F8 166.9(4) . . . . ?
C11 C9 C10 F2 47.4(5) . . . . ?
C11 C9 C10 F3 -73.4(5) . . . . ?
C11 C9 C10 F1 165.0(4) . . . . ?
C10 C9 C12 F9 169.2(4) . . . . ?
C10 C9 C12 F7 -71.2(4) . . . . ?
C10 C9 C12 F8 49.2(5) . . . . ?
C10 C9 C11 F5 44.7(5) . . . . ?
C10 C9 C11 F4 -75.9(5) . . . . ?
C10 C9 C11 F6 166.5(4) . . . . ?
C22 C21 C23 F16 -171.6(4) . . . . ?
C22 C21 C23 F17 68.4(5) . . . . ?
C22 C21 C23 F18 -53.7(5) . . . . ?
C22 C21 C24 F12 -167.8(4) . . . . ?
C22 C21 C24 F10 75.7(5) . . . . ?
C22 C21 C24 F11 -47.5(6) . . . . ?
C24 C21 C23 F16 71.1(5) . . . . ?
C24 C21 C23 F17 -48.8(5) . . . . ?
C24 C21 C23 F18 -171.0(4) . . . . ?
C24 C21 C22 F14 -173.0(4) . . . . ?
C24 C21 C22 F13 -54.4(5) . . . . ?
C24 C21 C22 F15 66.4(6) . . . . ?
